data_7027928
loop_
_publ_author_name
'Fedushkin, Igor L.'
'Makarov, Valentin M.'
'Sokolov, Vladimir G.'
'Fukin, Georgy K.'

_publ_section_title
;
 Acenaphthene-1,2-diimine chromium complexes
;
_journal_issue 38
_journal_name_full 'Dalton Transactions'
_journal_page_first 8047
_journal_page_last 8053
_journal_paper_doi 10.1039/b909814c
_journal_year 2009
_chemical_formula_sum 'C53 H74 Cl3 Cr Mg N2 O4.25'
_chemical_formula_weight 989.80
_chemical_name_systematic
;
?
;
_space_group_IT_number 14
_symmetry_cell_setting monoclinic
_symmetry_space_group_name_Hall '-P 2ybc'
_symmetry_space_group_name_H-M 'P 1 21/c 1'
_atom_sites_solution_hydrogens geom
_atom_sites_solution_primary direct
_atom_sites_solution_secondary difmap
_audit_creation_method SHELXL-97
_cell_angle_alpha 90.00
_cell_angle_beta 96.0390(10)
_cell_angle_gamma 90.00
_cell_formula_units_Z 8
_cell_length_a 21.2323(9)
_cell_length_b 26.7013(11)
_cell_length_c 18.5352(8)
_cell_measurement_reflns_used 900
_cell_measurement_temperature 100(2)
_cell_measurement_theta_max 30
_cell_measurement_theta_min 2
_cell_volume 10449.8(8)
_computing_cell_refinement 'Bruker SMART'
_computing_data_collection 'Bruker SMART'
_computing_data_reduction 'Bruker SHELXTL'
_computing_molecular_graphics 'Bruker SHELXTL'
_computing_publication_material 'Bruker SHELXTL'
_computing_structure_refinement 'SHELXL-97 (Sheldrick, 1997)'
_computing_structure_solution 'SHELXS-97 (Sheldrick, 1990)'
_diffrn_ambient_temperature 100(2)
_diffrn_measured_fraction_theta_full 0.991
_diffrn_measured_fraction_theta_max 0.991
_diffrn_measurement_device_type 'CCD area detector'
_diffrn_measurement_method 'phi and omega scans'
_diffrn_radiation_monochromator graphite
_diffrn_radiation_source 'fine-focus sealed tube'
_diffrn_radiation_type MoK\a
_diffrn_radiation_wavelength 0.71073
_diffrn_reflns_av_R_equivalents 0.0559
_diffrn_reflns_av_sigmaI/netI 0.0455
_diffrn_reflns_limit_h_max 24
_diffrn_reflns_limit_h_min -24
_diffrn_reflns_limit_k_max 30
_diffrn_reflns_limit_k_min -30
_diffrn_reflns_limit_l_max 21
_diffrn_reflns_limit_l_min -21
_diffrn_reflns_number 74190
_diffrn_reflns_theta_full 24.00
_diffrn_reflns_theta_max 24.00
_diffrn_reflns_theta_min 2.06
_exptl_absorpt_coefficient_mu 0.430
_exptl_absorpt_correction_T_max 0.9384
_exptl_absorpt_correction_T_min 0.8642
_exptl_absorpt_correction_type multi-scan
_exptl_absorpt_process_details 'SADABS (Sheldrick, 1998a)'
_exptl_crystal_colour green
_exptl_crystal_density_diffrn 1.258
_exptl_crystal_density_method 'not measured'
_exptl_crystal_description rhombus
_exptl_crystal_F_000 4216
_exptl_crystal_size_max 0.35
_exptl_crystal_size_mid 0.31
_exptl_crystal_size_min 0.15
_refine_diff_density_max 1.642
_refine_diff_density_min -0.594
_refine_diff_density_rms 0.092
_refine_ls_extinction_method none
_refine_ls_goodness_of_fit_ref 1.057
_refine_ls_hydrogen_treatment constr
_refine_ls_matrix_type full
_refine_ls_number_parameters 1171
_refine_ls_number_reflns 16254
_refine_ls_number_restraints 50
_refine_ls_restrained_S_all 1.075
_refine_ls_R_factor_all 0.0944
_refine_ls_R_factor_gt 0.0637
_refine_ls_shift/su_max 0.001
_refine_ls_shift/su_mean 0.000
_refine_ls_structure_factor_coef Fsqd
_refine_ls_weighting_details 'calc w=1/[\s^2^(Fo^2^)+(0.1287P)^2^+0.0000P] where P=(Fo^2^+2Fc^2^)/3'
_refine_ls_weighting_scheme calc
_refine_ls_wR_factor_gt 0.1719
_refine_ls_wR_factor_ref 0.1885
_reflns_number_gt 11644
_reflns_number_total 16254
_reflns_threshold_expression >2sigma(I)
_cod_data_source_file b909814csup1.cif
_cod_data_source_block crbianm
_cod_depositor_comments
;
The following automatic conversions were performed:

'_symmetry_cell_setting' value 'Monoclinic' changed to 'monoclinic'
according to /home/saulius/struct/CIF-dictionaries/cif_core.dic
dictionary named 'cif_core.dic' version 2.4.2 from 2011-04-26.

Automatic conversion script
Id: cif_fix_values 1891 2012-01-12 08:04:46Z andrius 
;
_cod_original_sg_symbol_H-M P2(1)/c
_cod_database_code 7027928

loop_
_symmetry_equiv_pos_as_xyz
'x, y, z'
'-x, y+1/2, -z+1/2'
'-x, -y, -z'
'x, -y-1/2, z-1/2'

loop_
_atom_site_label
_atom_site_type_symbol
_atom_site_fract_x
_atom_site_fract_y
_atom_site_fract_z
_atom_site_U_iso_or_equiv
_atom_site_adp_type
_atom_site_occupancy
_atom_site_symmetry_multiplicity
_atom_site_calc_flag
_atom_site_refinement_flags
_atom_site_disorder_assembly
_atom_site_disorder_group
Cr1A Cr 0.380604(18) 0.129800(14) 0.26727(2) 0.02172(10) Uani 1 1 d . . .
Cr1B Cr 0.114009(18) -0.179161(14) 0.20212(2) 0.02246(10) Uani 1 1 d . . .
Cl1A Cl 0.28126(3) 0.14315(2) 0.31775(3) 0.02810(16) Uani 1 1 d . . .
Cl1B Cl 0.16117(3) -0.19463(2) 0.33138(3) 0.03087(17) Uani 1 1 d . . .
Mg1A Mg 0.24473(4) 0.11992(3) 0.18966(5) 0.0265(2) Uani 1 1 d . . .
Mg1B Mg 0.24780(4) -0.15082(3) 0.27763(4) 0.0251(2) Uani 1 1 d . . .
N1A N 0.42709(9) 0.18116(7) 0.33269(10) 0.0216(5) Uani 1 1 d . . .
O1B O 0.31744(9) -0.11481(7) 0.22532(10) 0.0334(5) Uani 1 1 d . . .
N1B N 0.02315(10) -0.15469(7) 0.18882(11) 0.0241(5) Uani 1 1 d . . .
C1B C -0.00195(12) -0.10488(9) 0.19089(14) 0.0270(7) Uani 1 1 d . . .
C1A C 0.40397(11) 0.21765(9) 0.38054(13) 0.0226(6) Uani 1 1 d . . .
O1A O 0.22561(9) 0.09237(7) 0.08421(10) 0.0350(5) Uani 1 1 d . . .
Cl2A Cl 0.32828(3) 0.17843(2) 0.15780(3) 0.02844(16) Uani 1 1 d . . .
Cl2B Cl 0.15956(3) -0.09585(2) 0.22155(4) 0.03244(17) Uani 1 1 d . . .
O2A O 0.17620(9) 0.17424(7) 0.16772(9) 0.0322(5) Uani 1 1 d . . .
N2A N 0.47104(9) 0.10756(7) 0.25788(10) 0.0223(5) Uani 1 1 d . . .
N2B N 0.07099(9) -0.24211(7) 0.16106(11) 0.0230(5) Uani 1 1 d . . .
O2B O 0.31635(9) -0.20043(7) 0.32086(10) 0.0359(5) Uani 1 1 d . . .
C2A C 0.39193(11) 0.26715(9) 0.35551(13) 0.0239(6) Uani 1 1 d . . .
C2B C -0.02886(13) -0.08823(10) 0.25277(14) 0.0308(7) Uani 1 1 d . . .
Cl3A Cl 0.33240(3) 0.05605(2) 0.21008(4) 0.03007(16) Uani 1 1 d . . .
Cl3B Cl 0.21726(3) -0.20391(3) 0.16982(4) 0.03489(18) Uani 1 1 d . . .
O3B O 0.27027(9) -0.10608(7) 0.36874(9) 0.0369(5) Uani 1 1 d . . .
O3A O 0.17637(8) 0.07307(7) 0.22579(10) 0.0368(5) Uani 1 1 d . . .
C3A C 0.37664(12) 0.30230(9) 0.40613(14) 0.0268(7) Uani 1 1 d . . .
H3AA H 0.3695 0.3361 0.3913 0.032 Uiso 1 1 calc R . .
C3B C -0.05580(15) -0.04082(10) 0.24982(17) 0.0410(8) Uani 1 1 d . . .
H3BA H -0.0743 -0.0288 0.2909 0.049 Uiso 1 1 calc R . .
C4A C 0.37164(12) 0.28953(10) 0.47703(14) 0.0284(7) Uani 1 1 d . . .
H4AA H 0.3617 0.3144 0.5107 0.034 Uiso 1 1 calc R . .
C4B C -0.05662(16) -0.01082(11) 0.18995(17) 0.0481(9) Uani 1 1 d . . .
H4BA H -0.0766 0.0210 0.1892 0.058 Uiso 1 1 calc R . .
C5A C 0.38100(12) 0.24059(10) 0.49949(14) 0.0284(7) Uani 1 1 d . . .
H5AA H 0.3763 0.2320 0.5484 0.034 Uiso 1 1 calc R . .
C5B C -0.02807(15) -0.02722(10) 0.13043(16) 0.0423(9) Uani 1 1 d . . .
H5BA H -0.0275 -0.0059 0.0895 0.051 Uiso 1 1 calc R . .
C6A C 0.39718(11) 0.20361(9) 0.45206(13) 0.0244(6) Uani 1 1 d . . .
C6B C 0.00007(13) -0.07476(10) 0.12956(15) 0.0329(7) Uani 1 1 d . . .
C7A C 0.39635(13) 0.28144(9) 0.27716(14) 0.0286(7) Uani 1 1 d . . .
H7AA H 0.4058 0.2503 0.2503 0.034 Uiso 1 1 calc R . .
C7B C -0.02581(14) -0.12003(10) 0.32055(14) 0.0366(8) Uani 1 1 d . . .
H7BA H -0.0175 -0.1554 0.3063 0.044 Uiso 1 1 calc R . .
C8A C 0.33338(14) 0.30226(11) 0.24205(16) 0.0408(8) Uani 1 1 d . . .
H8AA H 0.2997 0.2778 0.2468 0.061 Uiso 1 1 calc R . .
H8AB H 0.3366 0.3089 0.1906 0.061 Uiso 1 1 calc R . .
H8AC H 0.3235 0.3335 0.2663 0.061 Uiso 1 1 calc R . .
C8B C 0.02948(15) -0.10333(12) 0.37376(16) 0.0459(9) Uani 1 1 d . . .
H8BA H 0.0686 -0.1045 0.3501 0.069 Uiso 1 1 calc R . .
H8BB H 0.0334 -0.1257 0.4159 0.069 Uiso 1 1 calc R . .
H8BC H 0.0221 -0.0690 0.3896 0.069 Uiso 1 1 calc R . .
C9A C 0.45074(15) 0.31873(12) 0.27012(17) 0.0462(9) Uani 1 1 d . . .
H9AA H 0.4906 0.3044 0.2924 0.069 Uiso 1 1 calc R . .
H9AB H 0.4421 0.3501 0.2947 0.069 Uiso 1 1 calc R . .
H9AC H 0.4542 0.3254 0.2187 0.069 Uiso 1 1 calc R . .
C9B C -0.08756(16) -0.11958(12) 0.35600(17) 0.0475(9) Uani 1 1 d . . .
H9BA H -0.1223 -0.1314 0.3211 0.071 Uiso 1 1 calc R . .
H9BB H -0.0966 -0.0854 0.3712 0.071 Uiso 1 1 calc R . .
H9BC H -0.0835 -0.1417 0.3985 0.071 Uiso 1 1 calc R . .
C10A C 0.40808(12) 0.15015(10) 0.47786(14) 0.0290(7) Uani 1 1 d . . .
H10A H 0.4116 0.1289 0.4340 0.035 Uiso 1 1 calc R . .
C10B C 0.02954(14) -0.09305(11) 0.06356(15) 0.0368(8) Uani 1 1 d . . .
H10B H 0.0514 -0.1254 0.0767 0.044 Uiso 1 1 calc R . .
C11A C 0.35263(14) 0.13030(11) 0.51523(16) 0.0388(8) Uani 1 1 d . . .
H11A H 0.3615 0.0958 0.5314 0.058 Uiso 1 1 calc R . .
H11B H 0.3141 0.1309 0.4811 0.058 Uiso 1 1 calc R . .
H11C H 0.3466 0.1514 0.5573 0.058 Uiso 1 1 calc R . .
C11B C 0.07928(15) -0.05634(12) 0.04136(17) 0.0479(9) Uani 1 1 d . . .
H11D H 0.1112 -0.0505 0.0826 0.072 Uiso 1 1 calc R . .
H11E H 0.0588 -0.0246 0.0264 0.072 Uiso 1 1 calc R . .
H11F H 0.0997 -0.0704 0.0009 0.072 Uiso 1 1 calc R . .
C12B C -0.02022(15) -0.10313(12) 0.00082(16) 0.0456(9) Uani 1 1 d . . .
H12A H -0.0516 -0.1267 0.0161 0.068 Uiso 1 1 calc R . .
H12B H -0.0001 -0.1175 -0.0397 0.068 Uiso 1 1 calc R . .
H12C H -0.0412 -0.0717 -0.0147 0.068 Uiso 1 1 calc R . .
C12A C 0.47041(14) 0.14503(12) 0.52720(18) 0.0474(9) Uani 1 1 d . . .
H12D H 0.4760 0.1102 0.5431 0.071 Uiso 1 1 calc R . .
H12E H 0.4693 0.1668 0.5696 0.071 Uiso 1 1 calc R . .
H12F H 0.5058 0.1549 0.5004 0.071 Uiso 1 1 calc R . .
C13B C -0.01804(12) -0.19084(9) 0.16581(13) 0.0230(6) Uani 1 1 d . . .
C13A C 0.48986(11) 0.17778(9) 0.33360(13) 0.0220(6) Uani 1 1 d . . .
C14A C 0.54247(11) 0.20532(9) 0.37169(13) 0.0224(6) Uani 1 1 d . . .
C14B C -0.08690(12) -0.19287(10) 0.14704(13) 0.0257(7) Uani 1 1 d . . .
C15A C 0.59801(12) 0.18100(9) 0.35344(13) 0.0229(6) Uani 1 1 d . . .
C15B C -0.09956(11) -0.24219(10) 0.11945(13) 0.0262(7) Uani 1 1 d . . .
C16B C -0.04325(12) -0.27095(9) 0.12004(13) 0.0244(6) Uani 1 1 d . . .
C16A C 0.58362(12) 0.13940(9) 0.30591(13) 0.0240(6) Uani 1 1 d . . .
C17A C 0.51373(11) 0.13832(9) 0.29405(13) 0.0217(6) Uani 1 1 d . . .
C17B C 0.00803(11) -0.23782(9) 0.15072(12) 0.0217(6) Uani 1 1 d . . .
C18A C 0.55005(12) 0.24623(9) 0.41776(13) 0.0262(7) Uani 1 1 d . . .
H18A H 0.5143 0.2639 0.4312 0.031 Uiso 1 1 calc R . .
C18B C -0.13803(12) -0.16133(10) 0.14979(14) 0.0302(7) Uani 1 1 d . . .
H18B H -0.1318 -0.1278 0.1663 0.036 Uiso 1 1 calc R . .
C19B C -0.19935(13) -0.17917(11) 0.12799(15) 0.0349(8) Uani 1 1 d . . .
H19A H -0.2343 -0.1575 0.1315 0.042 Uiso 1 1 calc R . .
C19A C 0.61178(13) 0.26106(10) 0.44434(14) 0.0309(7) Uani 1 1 d . . .
H19B H 0.6165 0.2889 0.4764 0.037 Uiso 1 1 calc R . .
C20A C 0.66568(12) 0.23740(10) 0.42647(14) 0.0296(7) Uani 1 1 d . . .
H20A H 0.7064 0.2489 0.4457 0.036 Uiso 1 1 calc R . .
C20B C -0.21081(13) -0.22756(11) 0.10134(15) 0.0365(8) Uani 1 1 d . . .
H20B H -0.2529 -0.2383 0.0869 0.044 Uiso 1 1 calc R . .
C21A C 0.65958(12) 0.19542(10) 0.37873(14) 0.0284(7) Uani 1 1 d . . .
C21B C -0.15956(12) -0.26052(10) 0.09596(13) 0.0292(7) Uani 1 1 d . . .
C22B C -0.16320(13) -0.30989(11) 0.06967(14) 0.0339(7) Uani 1 1 d . . .
H22A H -0.2032 -0.3239 0.0527 0.041 Uiso 1 1 calc R . .
C22A C 0.70899(12) 0.16666(10) 0.35505(15) 0.0317(7) Uani 1 1 d . . .
H22B H 0.7518 0.1752 0.3703 0.038 Uiso 1 1 calc R . .
C23B C -0.10912(13) -0.33807(10) 0.06843(14) 0.0305(7) Uani 1 1 d . . .
H23A H -0.1127 -0.3712 0.0499 0.037 Uiso 1 1 calc R . .
C23A C 0.69570(13) 0.12656(10) 0.31030(15) 0.0325(7) Uani 1 1 d . . .
H23B H 0.7300 0.1077 0.2953 0.039 Uiso 1 1 calc R . .
C24B C -0.04792(13) -0.31937(10) 0.09385(14) 0.0297(7) Uani 1 1 d . . .
H24A H -0.0113 -0.3397 0.0928 0.036 Uiso 1 1 calc R . .
C24A C 0.63277(12) 0.11173(10) 0.28507(14) 0.0281(7) Uani 1 1 d . . .
H24B H 0.6252 0.0833 0.2545 0.034 Uiso 1 1 calc R . .
C25B C 0.09594(11) -0.28581(9) 0.12998(13) 0.0221(6) Uani 1 1 d . . .
C25A C 0.49502(11) 0.06301(9) 0.22700(13) 0.0229(6) Uani 1 1 d . . .
C26B C 0.11146(11) -0.32816(9) 0.17345(14) 0.0241(6) Uani 1 1 d . . .
C26A C 0.52079(13) 0.02478(9) 0.27428(14) 0.0289(7) Uani 1 1 d . . .
C27B C 0.12988(12) -0.37105(9) 0.13932(14) 0.0260(7) Uani 1 1 d . . .
H27A H 0.1394 -0.4004 0.1674 0.031 Uiso 1 1 calc R . .
C27A C 0.54628(14) -0.01728(10) 0.24307(16) 0.0388(8) Uani 1 1 d . . .
H27B H 0.5638 -0.0435 0.2736 0.047 Uiso 1 1 calc R . .
C28B C 0.13470(12) -0.37238(9) 0.06611(14) 0.0282(7) Uani 1 1 d . . .
H28A H 0.1467 -0.4025 0.0440 0.034 Uiso 1 1 calc R . .
C28A C 0.54662(14) -0.02165(10) 0.16907(15) 0.0369(8) Uani 1 1 d . . .
H28B H 0.5650 -0.0502 0.1491 0.044 Uiso 1 1 calc R . .
C29B C 0.12202(12) -0.32956(10) 0.02424(15) 0.0295(7) Uani 1 1 d . . .
H29A H 0.1276 -0.3301 -0.0259 0.035 Uiso 1 1 calc R . .
C29A C 0.52044(13) 0.01517(9) 0.12444(15) 0.0317(7) Uani 1 1 d . . .
H29B H 0.5205 0.0115 0.0735 0.038 Uiso 1 1 calc R . .
C30A C 0.49361(12) 0.05803(9) 0.15177(13) 0.0247(6) Uani 1 1 d . . .
C30B C 0.10130(12) -0.28615(9) 0.05550(13) 0.0255(6) Uani 1 1 d . . .
C31B C 0.10607(12) -0.32646(10) 0.25455(14) 0.0277(7) Uani 1 1 d . . .
H31A H 0.1067 -0.2906 0.2700 0.033 Uiso 1 1 calc R . .
C31A C 0.51601(14) 0.02706(10) 0.35498(15) 0.0348(7) Uani 1 1 d . . .
H31B H 0.5113 0.0631 0.3682 0.042 Uiso 1 1 calc R . .
C32B C 0.16142(14) -0.35312(11) 0.29758(14) 0.0378(8) Uani 1 1 d . . .
H32A H 0.2013 -0.3383 0.2860 0.057 Uiso 1 1 calc R . .
H32B H 0.1606 -0.3887 0.2848 0.057 Uiso 1 1 calc R . .
H32C H 0.1579 -0.3495 0.3496 0.057 Uiso 1 1 calc R . .
C32A C 0.45713(16) -0.00030(14) 0.37368(17) 0.0539(10) Uani 1 1 d . . .
H32D H 0.4197 0.0138 0.3454 0.081 Uiso 1 1 calc R . .
H32E H 0.4530 0.0036 0.4255 0.081 Uiso 1 1 calc R . .
H32F H 0.4607 -0.0360 0.3622 0.081 Uiso 1 1 calc R . .
C33B C 0.04351(14) -0.34944(12) 0.27182(16) 0.0413(8) Uani 1 1 d . . .
H33A H 0.0082 -0.3322 0.2439 0.062 Uiso 1 1 calc R . .
H33B H 0.0395 -0.3458 0.3238 0.062 Uiso 1 1 calc R . .
H33C H 0.0426 -0.3850 0.2589 0.062 Uiso 1 1 calc R . .
C33A C 0.57500(16) 0.00706(13) 0.39974(17) 0.0520(10) Uani 1 1 d . . .
H33D H 0.6122 0.0257 0.3876 0.078 Uiso 1 1 calc R . .
H33E H 0.5803 -0.0285 0.3889 0.078 Uiso 1 1 calc R . .
H33F H 0.5704 0.0111 0.4515 0.078 Uiso 1 1 calc R . .
C34A C 0.46301(13) 0.09833(9) 0.10113(13) 0.0279(7) Uani 1 1 d . . .
H34A H 0.4232 0.1090 0.1212 0.034 Uiso 1 1 calc R . .
C34B C 0.08394(14) -0.24055(10) 0.00833(14) 0.0334(7) Uani 1 1 d . . .
H34B H 0.0642 -0.2157 0.0394 0.040 Uiso 1 1 calc R . .
C35A C 0.44422(15) 0.07929(11) 0.02434(15) 0.0391(8) Uani 1 1 d . . .
H35A H 0.4168 0.0499 0.0261 0.059 Uiso 1 1 calc R . .
H35B H 0.4824 0.0701 0.0019 0.059 Uiso 1 1 calc R . .
H35C H 0.4214 0.1057 -0.0044 0.059 Uiso 1 1 calc R . .
C35B C 0.14205(15) -0.21537(11) -0.01790(15) 0.0402(8) Uani 1 1 d . . .
H35D H 0.1726 -0.2074 0.0239 0.060 Uiso 1 1 calc R . .
H35E H 0.1291 -0.1845 -0.0439 0.060 Uiso 1 1 calc R . .
H35F H 0.1617 -0.2381 -0.0505 0.060 Uiso 1 1 calc R . .
C36B C 0.03472(14) -0.25274(12) -0.05534(16) 0.0425(8) Uani 1 1 d . . .
H36A H -0.0021 -0.2686 -0.0372 0.064 Uiso 1 1 calc R . .
H36B H 0.0532 -0.2756 -0.0887 0.064 Uiso 1 1 calc R . .
H36C H 0.0215 -0.2218 -0.0810 0.064 Uiso 1 1 calc R . .
C36A C 0.50492(15) 0.14490(11) 0.09876(17) 0.0432(8) Uani 1 1 d . . .
H36D H 0.5166 0.1571 0.1482 0.065 Uiso 1 1 calc R . .
H36E H 0.4816 0.1711 0.0701 0.065 Uiso 1 1 calc R . .
H36F H 0.5433 0.1363 0.0764 0.065 Uiso 1 1 calc R . .
C37A C 0.18796(15) 0.04859(12) 0.06497(17) 0.0486(9) Uani 1 1 d . . .
H37A H 0.1439 0.0531 0.0769 0.058 Uiso 1 1 calc R . .
H37B H 0.2063 0.0186 0.0905 0.058 Uiso 1 1 calc R . .
C37B C 0.3723(2) -0.14275(17) 0.2021(3) 0.0858(15) Uani 1 1 d . . .
H37C H 0.4037 -0.1491 0.2444 0.103 Uiso 1 1 calc R . .
H37D H 0.3580 -0.1754 0.1810 0.103 Uiso 1 1 calc R . .
C38A C 0.19002(16) 0.04400(13) -0.01570(17) 0.0510(10) Uani 1 1 d . . .
H38A H 0.1807 0.0093 -0.0326 0.061 Uiso 1 1 calc R . .
H38B H 0.1597 0.0673 -0.0426 0.061 Uiso 1 1 calc R . .
C38B C 0.4014(2) -0.11285(16) 0.1477(2) 0.0780(14) Uani 1 1 d . . .
H38C H 0.4475 -0.1092 0.1612 0.094 Uiso 1 1 calc R . .
H38D H 0.3942 -0.1286 0.0992 0.094 Uiso 1 1 calc R . .
C39A C 0.25653(17) 0.05801(13) -0.02408(19) 0.0550(10) Uani 1 1 d . . .
H39A H 0.2609 0.0694 -0.0741 0.066 Uiso 1 1 calc R . .
H39B H 0.2856 0.0295 -0.0122 0.066 Uiso 1 1 calc R . .
C39B C 0.36931(17) -0.06411(13) 0.1484(2) 0.0798(12) Uani 1 1 d . . .
H39C H 0.3630 -0.0499 0.0988 0.096 Uiso 1 1 calc R . .
H39D H 0.3949 -0.0403 0.1802 0.096 Uiso 1 1 calc R . .
C40A C 0.26968(16) 0.10012(12) 0.02957(17) 0.0484(9) Uani 1 1 d . . .
H40A H 0.3141 0.0988 0.0520 0.058 Uiso 1 1 calc R . .
H40B H 0.2622 0.1330 0.0055 0.058 Uiso 1 1 calc R . .
C40B C 0.3077(2) -0.07301(16) 0.1762(3) 0.0839(14) Uani 1 1 d . . .
H40C H 0.2941 -0.0430 0.2019 0.101 Uiso 1 1 calc R . .
H40D H 0.2749 -0.0811 0.1359 0.101 Uiso 1 1 calc R . .
C41A C 0.15783(15) 0.20786(11) 0.22434(16) 0.0433(9) Uani 1 1 d . . .
H41A H 0.1957 0.2226 0.2522 0.052 Uiso 1 1 calc R . .
H41B H 0.1329 0.1897 0.2583 0.052 Uiso 1 1 calc R . .
C41B C 0.3698(2) -0.19117(16) 0.3736(2) 0.0779(14) Uani 1 1 d . . .
H41C H 0.3576 -0.1911 0.4237 0.093 Uiso 1 1 calc R . .
H41D H 0.3912 -0.1593 0.3642 0.093 Uiso 1 1 calc R . .
C42A C 0.11884(17) 0.24732(14) 0.18473(17) 0.0574(10) Uani 1 1 d . . .
H42A H 0.1211 0.2792 0.2120 0.069 Uiso 1 1 calc R . .
H42B H 0.0740 0.2368 0.1751 0.069 Uiso 1 1 calc R . .
C42B C 0.41179(18) -0.23789(16) 0.3589(3) 0.0901(14) Uani 1 1 d U . .
H42C H 0.4366 -0.2317 0.3175 0.108 Uiso 1 1 calc R . .
H42D H 0.4412 -0.2463 0.4022 0.108 Uiso 1 1 calc R . .
C43B C 0.36348(17) -0.27939(13) 0.3415(2) 0.0584(11) Uani 1 1 d . . .
H43A H 0.3723 -0.2982 0.2977 0.070 Uiso 1 1 calc R . .
H43B H 0.3629 -0.3030 0.3826 0.070 Uiso 1 1 calc R . .
C43A C 0.15014(17) 0.25205(12) 0.11422(17) 0.0504(9) Uani 1 1 d . . .
H43C H 0.1205 0.2664 0.0749 0.061 Uiso 1 1 calc R . .
H43D H 0.1886 0.2732 0.1212 0.061 Uiso 1 1 calc R . .
C44A C 0.16629(15) 0.19955(11) 0.09800(15) 0.0400(8) Uani 1 1 d . . .
H44A H 0.1313 0.1836 0.0667 0.048 Uiso 1 1 calc R . .
H44B H 0.2052 0.1982 0.0729 0.048 Uiso 1 1 calc R . .
C44B C 0.30539(19) -0.25254(14) 0.3293(3) 0.0916(16) Uani 1 1 d U . .
H44C H 0.2805 -0.2656 0.2852 0.110 Uiso 1 1 calc R . .
H44D H 0.2804 -0.2578 0.3709 0.110 Uiso 1 1 calc R . .
C45A C 0.19356(14) 0.03403(11) 0.27941(16) 0.0387(8) Uani 1 1 d . . .
H45A H 0.2303 0.0446 0.3134 0.046 Uiso 1 1 calc R . .
H45B H 0.2045 0.0026 0.2554 0.046 Uiso 1 1 calc R . .
C45B C 0.3057(3) -0.05706(16) 0.3706(2) 0.0863(15) Uani 1 1 d . . .
H45C H 0.2898 -0.0351 0.3296 0.104 Uiso 1 1 calc R . .
H45D H 0.3518 -0.0623 0.3700 0.104 Uiso 1 1 calc R . .
C46A C 0.13479(16) 0.02672(13) 0.3198(2) 0.0577(10) Uani 1 1 d . . .
H46A H 0.1222 -0.0090 0.3199 0.069 Uiso 1 1 calc R . .
H46B H 0.1427 0.0386 0.3705 0.069 Uiso 1 1 calc R . .
C46B C 0.2902(2) -0.03548(15) 0.4435(2) 0.0768(13) Uani 1 1 d . . .
H46C H 0.3239 -0.0123 0.4639 0.092 Uiso 1 1 calc R . .
H46D H 0.2493 -0.0174 0.4380 0.092 Uiso 1 1 calc R . .
C47A C 0.08538(19) 0.0574(2) 0.2782(3) 0.0979(16) Uani 1 1 d U . .
H47A H 0.0476 0.0364 0.2642 0.118 Uiso 1 1 calc R . .
H47B H 0.0726 0.0851 0.3090 0.118 Uiso 1 1 calc R . .
C47B C 0.2871(2) -0.07746(16) 0.4875(2) 0.0930(14) Uani 1 1 d U . .
H47C H 0.2673 -0.0696 0.5322 0.112 Uiso 1 1 calc R . .
H47D H 0.3295 -0.0924 0.5006 0.112 Uiso 1 1 calc R . .
C48A C 0.10792(14) 0.07679(15) 0.2163(2) 0.0650(12) Uani 1 1 d . . .
H48A H 0.0949 0.1122 0.2096 0.078 Uiso 1 1 calc R . .
H48B H 0.0906 0.0576 0.1730 0.078 Uiso 1 1 calc R . .
C48B C 0.2451(3) -0.11131(19) 0.4364(2) 0.0997(16) Uani 1 1 d U . .
H48C H 0.2476 -0.1465 0.4533 0.120 Uiso 1 1 calc R . .
H48D H 0.2004 -0.1002 0.4328 0.120 Uiso 1 1 calc R . .
O1SA O 0.34009(14) -0.37449(11) 0.46921(16) 0.0802(9) Uani 1 1 d . . .
C1SA C 0.3418(2) -0.42022(17) 0.4281(2) 0.0844(14) Uani 1 1 d . . .
H1SA H 0.3599 -0.4477 0.4597 0.101 Uiso 1 1 calc R . .
H1SB H 0.3686 -0.4158 0.3879 0.101 Uiso 1 1 calc R . .
C2SA C 0.27594(19) -0.43241(15) 0.3989(2) 0.0707(13) Uani 1 1 d . . .
H2SA H 0.2693 -0.4690 0.3933 0.085 Uiso 1 1 calc R . .
H2SB H 0.2637 -0.4156 0.3519 0.085 Uiso 1 1 calc R . .
C3SA C 0.24014(18) -0.41054(15) 0.4605(2) 0.0732(13) Uani 1 1 d . . .
H3SA H 0.1950 -0.4041 0.4443 0.088 Uiso 1 1 calc R . .
H3SB H 0.2436 -0.4324 0.5039 0.088 Uiso 1 1 calc R . .
C4SA C 0.27664(16) -0.36371(14) 0.4732(2) 0.0640(12) Uani 1 1 d . . .
H4SA H 0.2619 -0.3385 0.4361 0.077 Uiso 1 1 calc R . .
H4SB H 0.2707 -0.3500 0.5216 0.077 Uiso 1 1 calc R . .
O1SB O -0.2067(2) -0.00163(13) 0.3443(3) 0.1533(19) Uani 1 1 d . . .
C1SB C -0.2361(3) -0.0385(2) 0.3836(4) 0.145(2) Uani 1 1 d . . .
H1SC H -0.2045 -0.0562 0.4176 0.174 Uiso 1 1 calc R . .
H1SG H -0.2684 -0.0233 0.4117 0.174 Uiso 1 1 calc R . .
C2SB C -0.2644(2) -0.0715(2) 0.3314(3) 0.111(2) Uani 1 1 d . . .
H2SC H -0.3108 -0.0719 0.3336 0.134 Uiso 1 1 calc R . .
H2SD H -0.2481 -0.1058 0.3417 0.134 Uiso 1 1 calc R . .
C3SB C -0.25055(11) -0.05606(4) 0.2569(2) 0.0918(16) Uani 1 1 d D . .
H3SC H -0.2890 -0.0567 0.2218 0.110 Uiso 1 1 calc R . .
H3SD H -0.2172 -0.0771 0.2387 0.110 Uiso 1 1 calc R . .
C4SB C -0.22745(18) -0.00254(6) 0.2733(3) 0.146(2) Uani 1 1 d DU . .
H4SC H -0.1928 0.0062 0.2438 0.175 Uiso 1 1 calc R . .
H4SD H -0.2625 0.0217 0.2624 0.175 Uiso 1 1 calc R . .
C1SC C 0.00102(7) -0.46853(6) 0.04446(10) 0.0609(11) Uani 1 1 d D . .
H1SD H 0.0000 -0.4755 0.0968 0.073 Uiso 0.50 1 calc PR A 1
H1SE H 0.0039 -0.4324 0.0335 0.073 Uiso 0.50 1 calc PR A 1
H1SF H -0.0112 -0.4849 0.0889 0.073 Uiso 0.50 1 calc PR A 2
H1SH H 0.0137 -0.4342 0.0603 0.073 Uiso 0.50 1 calc PR A 2
O1SC O -0.04150(12) -0.49719(11) -0.00434(16) 0.101(2) Uani 0.50 1 d PDU . 1
C2SC C -0.0583(3) -0.45937(4) 0.00717(10) 0.055(2) Uani 0.50 1 d PD . 2
H2SE H -0.0581 -0.4290 -0.0235 0.067 Uiso 0.50 1 calc PR . 2
H2SF H -0.0915 -0.4560 0.0407 0.067 Uiso 0.50 1 calc PR . 2
C3SC C -0.0671(4) -0.50701(6) -0.03864(15) 0.095(3) Uani 0.50 1 d PDU . 2
H3SE H -0.0875 -0.4987 -0.0877 0.115 Uiso 0.50 1 calc PR . 2
H3SF H -0.0948 -0.5308 -0.0158 0.115 Uiso 0.50 1 calc PR . 2

loop_
_atom_site_aniso_label
_atom_site_aniso_U_11
_atom_site_aniso_U_22
_atom_site_aniso_U_33
_atom_site_aniso_U_23
_atom_site_aniso_U_13
_atom_site_aniso_U_12
Cr1A 0.02127(19) 0.02094(19) 0.02292(19) -0.00390(16) 0.00227(16) -0.00025(16)
Cr1B 0.0220(2) 0.0199(2) 0.0250(2) -0.00206(16) 0.00065(17) -0.00139(16)
Cl1A 0.0228(3) 0.0348(3) 0.0271(3) -0.0039(3) 0.0046(3) 0.0004(3)
Cl1B 0.0354(3) 0.0334(3) 0.0235(3) 0.0030(3) 0.0017(3) -0.0085(3)
Mg1A 0.0235(4) 0.0269(4) 0.0289(4) -0.0013(4) 0.0013(4) -0.0025(4)
Mg1B 0.0260(4) 0.0252(4) 0.0236(4) -0.0014(3) 0.0005(4) -0.0034(4)
N1A 0.0241(10) 0.0191(10) 0.0217(10) -0.0024(8) 0.0030(9) -0.0008(8)
O1B 0.0368(10) 0.0276(9) 0.0353(10) 0.0030(8) 0.0021(9) -0.0065(8)
N1B 0.0278(11) 0.0206(10) 0.0240(10) 0.0007(9) 0.0023(9) -0.0009(9)
C1B 0.0280(13) 0.0201(12) 0.0317(14) -0.0003(11) -0.0028(11) -0.0002(11)
C1A 0.0183(12) 0.0233(12) 0.0262(13) -0.0059(10) 0.0028(10) 0.0015(10)
O1A 0.0313(10) 0.0391(10) 0.0343(10) -0.0054(8) 0.0023(8) -0.0063(8)
Cl2A 0.0292(3) 0.0286(3) 0.0270(3) 0.0031(3) 0.0005(3) -0.0049(3)
Cl2B 0.0306(3) 0.0215(3) 0.0431(4) 0.0016(3) -0.0065(3) -0.0033(3)
O2A 0.0334(10) 0.0337(10) 0.0286(9) -0.0005(8) -0.0008(8) 0.0067(8)
N2A 0.0258(10) 0.0191(10) 0.0223(10) 0.0009(8) 0.0040(9) 0.0006(9)
N2B 0.0226(10) 0.0220(10) 0.0250(10) -0.0017(9) 0.0046(9) -0.0007(9)
O2B 0.0330(10) 0.0253(9) 0.0466(11) 0.0038(8) -0.0095(9) -0.0024(8)
C2A 0.0209(12) 0.0230(12) 0.0281(13) -0.0008(11) 0.0039(11) -0.0009(10)
C2B 0.0359(14) 0.0247(13) 0.0311(14) -0.0036(11) -0.0003(12) 0.0034(12)
Cl3A 0.0272(3) 0.0223(3) 0.0403(4) -0.0064(3) 0.0015(3) -0.0028(3)
Cl3B 0.0240(3) 0.0465(4) 0.0340(3) -0.0162(3) 0.0026(3) -0.0026(3)
O3B 0.0387(10) 0.0455(11) 0.0271(9) -0.0106(8) 0.0058(8) -0.0139(9)
O3A 0.0269(9) 0.0390(11) 0.0453(11) 0.0057(9) 0.0072(9) -0.0048(8)
C3A 0.0257(13) 0.0209(12) 0.0337(14) -0.0056(11) 0.0028(11) 0.0003(11)
C3B 0.0532(18) 0.0280(14) 0.0418(16) -0.0070(13) 0.0046(14) 0.0063(13)
C4A 0.0271(13) 0.0289(13) 0.0292(13) -0.0128(11) 0.0037(11) 0.0032(11)
C4B 0.073(2) 0.0212(14) 0.0498(18) -0.0013(13) 0.0032(17) 0.0178(14)
C5A 0.0269(13) 0.0377(15) 0.0213(12) -0.0038(11) 0.0062(11) 0.0000(12)
C5B 0.0581(19) 0.0254(14) 0.0425(17) 0.0077(13) 0.0005(15) 0.0031(14)
C6A 0.0204(12) 0.0261(13) 0.0260(13) -0.0040(11) -0.0005(11) 0.0001(10)
C6B 0.0376(15) 0.0302(14) 0.0308(14) 0.0036(12) 0.0026(12) 0.0007(12)
C7A 0.0400(15) 0.0185(12) 0.0279(13) -0.0015(11) 0.0061(12) 0.0013(11)
C7B 0.0538(17) 0.0291(14) 0.0272(14) -0.0011(12) 0.0058(13) 0.0093(13)
C8A 0.0478(17) 0.0412(16) 0.0317(15) 0.0111(13) -0.0036(14) 0.0103(14)
C8B 0.0553(18) 0.0504(18) 0.0329(15) 0.0000(14) 0.0089(14) 0.0203(15)
C9A 0.0539(19) 0.0474(18) 0.0394(16) 0.0034(14) 0.0154(15) -0.0094(15)
C9B 0.061(2) 0.0425(17) 0.0416(17) -0.0048(14) 0.0180(15) -0.0021(15)
C10A 0.0338(14) 0.0263(13) 0.0264(13) 0.0015(11) 0.0003(12) 0.0030(11)
C10B 0.0394(15) 0.0390(15) 0.0324(14) 0.0098(12) 0.0060(13) 0.0046(13)
C11A 0.0438(16) 0.0327(15) 0.0401(16) 0.0101(13) 0.0058(14) -0.0007(13)
C11B 0.0397(16) 0.0571(19) 0.0457(17) 0.0172(15) -0.0006(15) -0.0070(15)
C12B 0.0534(18) 0.0499(18) 0.0347(16) -0.0006(14) 0.0101(14) -0.0057(16)
C12A 0.0409(17) 0.0439(17) 0.0556(19) 0.0184(15) -0.0030(15) 0.0063(14)
C13B 0.0239(12) 0.0241(12) 0.0215(12) 0.0005(10) 0.0044(10) 0.0004(10)
C13A 0.0249(13) 0.0217(12) 0.0194(12) 0.0000(10) 0.0032(10) -0.0001(10)
C14A 0.0232(12) 0.0241(12) 0.0197(12) 0.0013(10) 0.0021(10) 0.0008(10)
C14B 0.0269(13) 0.0304(13) 0.0193(12) 0.0032(10) 0.0007(11) -0.0002(11)
C15A 0.0272(13) 0.0215(12) 0.0198(12) 0.0033(10) 0.0020(10) 0.0015(10)
C15B 0.0217(12) 0.0349(14) 0.0226(12) 0.0035(11) 0.0046(11) -0.0015(11)
C16B 0.0281(13) 0.0248(13) 0.0206(12) 0.0012(10) 0.0047(11) -0.0067(11)
C16A 0.0246(12) 0.0223(12) 0.0248(12) 0.0023(10) 0.0020(11) -0.0020(10)
C17A 0.0210(12) 0.0227(12) 0.0221(12) 0.0000(10) 0.0048(10) 0.0020(10)
C17B 0.0225(12) 0.0254(12) 0.0177(11) 0.0034(10) 0.0051(10) -0.0028(10)
C18A 0.0266(13) 0.0249(13) 0.0269(13) -0.0002(11) 0.0017(11) 0.0007(11)
C18B 0.0309(14) 0.0321(14) 0.0272(13) 0.0034(11) 0.0010(12) 0.0046(12)
C19B 0.0227(13) 0.0492(17) 0.0324(14) 0.0030(13) 0.0011(12) 0.0064(12)
C19A 0.0358(14) 0.0278(13) 0.0282(13) -0.0032(11) -0.0011(12) -0.0049(12)
C20A 0.0291(14) 0.0302(14) 0.0283(13) 0.0020(11) -0.0032(11) -0.0098(12)
C20B 0.0224(13) 0.0538(18) 0.0328(15) 0.0078(13) 0.0012(12) -0.0023(13)
C21A 0.0250(13) 0.0327(14) 0.0273(13) 0.0092(11) 0.0027(11) -0.0026(11)
C21B 0.0268(13) 0.0392(15) 0.0211(13) 0.0051(11) 0.0005(11) -0.0061(12)
C22B 0.0299(14) 0.0464(16) 0.0247(13) -0.0036(12) 0.0000(12) -0.0147(13)
C22A 0.0190(13) 0.0385(15) 0.0377(15) 0.0050(12) 0.0030(12) 0.0004(12)
C23B 0.0339(14) 0.0325(14) 0.0253(13) -0.0038(11) 0.0042(12) -0.0098(12)
C23A 0.0242(13) 0.0381(15) 0.0363(15) 0.0035(12) 0.0089(12) 0.0053(12)
C24B 0.0294(14) 0.0317(14) 0.0281(14) -0.0031(11) 0.0039(12) -0.0043(12)
C24A 0.0322(14) 0.0256(13) 0.0275(13) -0.0001(11) 0.0074(11) 0.0015(11)
C25B 0.0173(11) 0.0196(12) 0.0292(13) -0.0028(10) 0.0020(10) -0.0053(10)
C25A 0.0236(12) 0.0179(12) 0.0283(13) -0.0049(10) 0.0077(11) -0.0017(10)
C26B 0.0193(12) 0.0225(12) 0.0305(13) -0.0014(11) 0.0030(11) -0.0066(10)
C26A 0.0345(14) 0.0205(13) 0.0313(14) 0.0020(11) 0.0021(12) -0.0005(11)
C27B 0.0240(13) 0.0221(12) 0.0319(14) -0.0003(11) 0.0025(11) -0.0009(11)
C27A 0.0448(16) 0.0223(14) 0.0502(17) 0.0080(13) 0.0092(14) 0.0074(13)
C28B 0.0304(14) 0.0218(13) 0.0327(14) -0.0092(11) 0.0052(12) -0.0028(11)
C28A 0.0488(16) 0.0218(13) 0.0423(16) -0.0081(12) 0.0152(14) 0.0063(12)
C29B 0.0291(13) 0.0283(14) 0.0311(14) -0.0014(11) 0.0034(12) -0.0033(11)
C29A 0.0416(15) 0.0220(13) 0.0324(14) -0.0053(11) 0.0081(12) 0.0000(12)
C30A 0.0243(12) 0.0233(12) 0.0275(13) -0.0013(10) 0.0070(11) -0.0023(11)
C30B 0.0248(13) 0.0255(13) 0.0265(13) -0.0024(11) 0.0043(11) -0.0017(11)
C31B 0.0319(14) 0.0237(13) 0.0276(13) -0.0009(11) 0.0036(11) -0.0003(11)
C31A 0.0474(16) 0.0256(14) 0.0318(14) 0.0059(12) 0.0063(13) 0.0000(13)
C32B 0.0435(16) 0.0445(17) 0.0239(14) -0.0031(12) -0.0036(13) 0.0055(14)
C32A 0.0500(19) 0.076(2) 0.0361(17) 0.0093(16) 0.0069(15) -0.0048(18)
C33B 0.0390(16) 0.0555(18) 0.0314(15) 0.0054(14) 0.0130(13) -0.0006(15)
C33A 0.0501(19) 0.062(2) 0.0424(18) 0.0137(16) -0.0022(16) -0.0014(16)
C34A 0.0329(14) 0.0253(13) 0.0257(13) -0.0010(11) 0.0032(11) -0.0030(11)
C34B 0.0463(16) 0.0265(14) 0.0275(14) -0.0030(11) 0.0043(13) 0.0038(13)
C35A 0.0490(17) 0.0378(16) 0.0298(14) -0.0036(12) 0.0004(13) 0.0035(14)
C35B 0.0586(18) 0.0345(15) 0.0271(14) 0.0050(12) 0.0034(14) -0.0110(14)
C36B 0.0410(16) 0.0451(17) 0.0405(16) 0.0089(14) -0.0002(14) 0.0052(14)
C36A 0.0459(17) 0.0384(16) 0.0431(17) 0.0073(14) -0.0052(14) -0.0087(14)
C37A 0.0416(17) 0.0544(19) 0.0493(18) -0.0177(15) 0.0029(15) -0.0211(15)
C37B 0.068(2) 0.075(3) 0.120(3) 0.023(3) 0.037(2) 0.012(2)
C38A 0.0529(19) 0.0511(19) 0.0470(18) -0.0103(15) -0.0051(16) -0.0019(16)
C38B 0.074(3) 0.072(3) 0.092(3) 0.003(2) 0.030(2) 0.002(2)
C39A 0.061(2) 0.055(2) 0.0502(19) -0.0198(16) 0.0130(17) -0.0119(17)
C39B 0.094(2) 0.0369(19) 0.125(3) 0.0178(18) 0.087(2) 0.0065(17)
C40A 0.0564(19) 0.0477(18) 0.0438(17) -0.0083(14) 0.0180(15) -0.0136(16)
C40B 0.083(3) 0.063(3) 0.111(3) 0.016(2) 0.038(3) 0.004(2)
C41A 0.0479(17) 0.0453(17) 0.0370(16) -0.0069(13) 0.0055(14) 0.0155(14)
C41B 0.086(3) 0.066(2) 0.074(3) 0.001(2) -0.026(2) 0.004(2)
C42A 0.071(2) 0.067(2) 0.0358(17) 0.0053(15) 0.0139(16) 0.0321(18)
C42B 0.048(2) 0.083(3) 0.135(3) 0.051(2) -0.011(2) 0.004(2)
C43B 0.060(2) 0.054(2) 0.058(2) -0.0042(17) -0.0080(18) 0.0196(17)
C43A 0.067(2) 0.0469(18) 0.0379(17) 0.0072(14) 0.0072(16) 0.0140(16)
C44A 0.0409(16) 0.0507(18) 0.0270(14) 0.0033(13) -0.0036(13) 0.0082(14)
C44B 0.060(2) 0.0350(19) 0.173(4) 0.013(2) -0.022(3) -0.0006(18)
C45A 0.0373(15) 0.0312(15) 0.0488(17) 0.0045(13) 0.0109(14) 0.0003(13)
C45B 0.120(4) 0.066(3) 0.070(3) -0.005(2) 0.000(3) -0.028(3)
C46A 0.059(2) 0.054(2) 0.066(2) 0.0135(17) 0.0282(17) 0.0051(17)
C46B 0.095(3) 0.067(2) 0.061(2) -0.0309(19) -0.026(2) 0.014(2)
C47A 0.042(2) 0.157(4) 0.096(3) 0.056(3) 0.017(2) 0.011(2)
C47B 0.136(3) 0.092(3) 0.053(2) -0.0284(19) 0.014(2) -0.063(2)
C48A 0.0267(16) 0.076(2) 0.093(3) 0.029(2) 0.0077(18) -0.0081(16)
C48B 0.134(3) 0.105(3) 0.063(2) -0.021(2) 0.027(2) -0.051(3)
O1SA 0.0747(18) 0.0749(18) 0.091(2) -0.0136(15) 0.0087(16) -0.0015(15)
C1SA 0.069(3) 0.101(3) 0.085(3) -0.043(2) 0.017(2) 0.006(2)
C2SA 0.081(3) 0.061(2) 0.069(2) -0.002(2) 0.002(2) 0.005(2)
C3SA 0.050(2) 0.070(2) 0.099(3) 0.038(2) 0.006(2) -0.0007(19)
C4SA 0.047(2) 0.054(2) 0.090(3) -0.007(2) -0.002(2) 0.0089(17)
O1SB 0.148(3) 0.0572(19) 0.242(5) -0.043(2) -0.041(3) -0.018(2)
C1SB 0.098(4) 0.153(5) 0.187(5) -0.097(4) 0.029(4) -0.010(4)
C2SB 0.075(3) 0.156(5) 0.106(4) -0.044(3) 0.029(3) -0.020(3)
C3SB 0.107(3) 0.062(3) 0.113(4) -0.012(2) 0.039(3) -0.014(2)
C4SB 0.158(5) 0.139(4) 0.140(4) 0.034(4) 0.017(4) 0.057(4)
C1SC 0.078(2) 0.051(2) 0.056(2) 0.0039(17) 0.0125(19) -0.0085(19)
O1SC 0.146(5) 0.088(4) 0.064(3) 0.023(3) -0.011(4) -0.001(4)
C2SC 0.069(4) 0.026(3) 0.075(5) 0.004(3) 0.024(4) 0.020(3)
C3SC 0.078(5) 0.052(4) 0.149(6) 0.008(4) -0.023(4) -0.018(4)

loop_
_atom_type_symbol
_atom_type_description
_atom_type_scat_dispersion_real
_atom_type_scat_dispersion_imag
_atom_type_scat_source
C C 0.0033 0.0016 'International Tables Vol C Tables 4.2.6.8 and 6.1.1.4'
H H 0.0000 0.0000 'International Tables Vol C Tables 4.2.6.8 and 6.1.1.4'
N N 0.0061 0.0033 'International Tables Vol C Tables 4.2.6.8 and 6.1.1.4'
O O 0.0106 0.0060 'International Tables Vol C Tables 4.2.6.8 and 6.1.1.4'
Cr Cr 0.3209 0.6236 'International Tables Vol C Tables 4.2.6.8 and 6.1.1.4'
Cl Cl 0.1484 0.1585 'International Tables Vol C Tables 4.2.6.8 and 6.1.1.4'
Mg Mg 0.0486 0.0363 'International Tables Vol C Tables 4.2.6.8 and 6.1.1.4'

loop_
_geom_angle_atom_site_label_1
_geom_angle_atom_site_label_2
_geom_angle_atom_site_label_3
_geom_angle
_geom_angle_site_symmetry_1
_geom_angle_site_symmetry_3
N1A Cr1A N2A 80.99(8) . .
N1A Cr1A Cl3A 167.58(6) . .
N2A Cr1A Cl3A 94.86(6) . .
N1A Cr1A Cl1A 93.36(6) . .
N2A Cr1A Cl1A 160.73(6) . .
Cl3A Cr1A Cl1A 86.76(2) . .
N1A Cr1A Cl2A 105.99(6) . .
N2A Cr1A Cl2A 114.50(6) . .
Cl3A Cr1A Cl2A 86.40(2) . .
Cl1A Cr1A Cl2A 84.76(2) . .
N1A Cr1A Mg1A 135.22(6) . .
N2A Cr1A Mg1A 140.97(6) . .
Cl3A Cr1A Mg1A 52.77(2) . .
Cl1A Cr1A Mg1A 52.08(2) . .
Cl2A Cr1A Mg1A 50.95(2) . .
N2B Cr1B N1B 80.55(8) . .
N2B Cr1B Cl3B 93.72(6) . .
N1B Cr1B Cl3B 158.68(6) . .
N2B Cr1B Cl2B 166.02(6) . .
N1B Cr1B Cl2B 94.68(6) . .
Cl3B Cr1B Cl2B 85.99(3) . .
N2B Cr1B Cl1B 109.78(6) . .
N1B Cr1B Cl1B 116.38(6) . .
Cl3B Cr1B Cl1B 84.91(2) . .
Cl2B Cr1B Cl1B 84.13(2) . .
N2B Cr1B Mg1B 136.30(6) . .
N1B Cr1B Mg1B 141.72(6) . .
Cl3B Cr1B Mg1B 51.21(2) . .
Cl2B Cr1B Mg1B 52.04(2) . .
Cl1B Cr1B Mg1B 50.59(2) . .
Cr1A Cl1A Mg1A 78.00(3) . .
Mg1B Cl1B Cr1B 77.22(3) . .
O2A Mg1A O3A 89.13(8) . .
O2A Mg1A O1A 89.97(8) . .
O3A Mg1A O1A 90.92(8) . .
O2A Mg1A Cl2A 91.00(6) . .
O3A Mg1A Cl2A 174.92(7) . .
O1A Mg1A Cl2A 94.16(6) . .
O2A Mg1A Cl1A 98.90(6) . .
O3A Mg1A Cl1A 90.04(6) . .
O1A Mg1A Cl1A 171.09(7) . .
Cl2A Mg1A Cl1A 84.92(3) . .
O2A Mg1A Cl3A 176.23(7) . .
O3A Mg1A Cl3A 94.24(6) . .
O1A Mg1A Cl3A 88.29(6) . .
Cl2A Mg1A Cl3A 85.80(3) . .
Cl1A Mg1A Cl3A 82.81(3) . .
O2A Mg1A Cr1A 129.38(6) . .
O3A Mg1A Cr1A 123.32(6) . .
O1A Mg1A Cr1A 123.02(6) . .
Cl2A Mg1A Cr1A 53.31(2) . .
Cl1A Mg1A Cr1A 49.92(2) . .
Cl3A Mg1A Cr1A 49.57(2) . .
O2B Mg1B O3B 87.79(8) . .
O2B Mg1B O1B 88.34(8) . .
O3B Mg1B O1B 89.97(8) . .
O2B Mg1B Cl1B 93.66(6) . .
O3B Mg1B Cl1B 93.51(6) . .
O1B Mg1B Cl1B 176.05(6) . .
O2B Mg1B Cl3B 93.43(6) . .
O3B Mg1B Cl3B 178.09(7) . .
O1B Mg1B Cl3B 91.54(6) . .
Cl1B Mg1B Cl3B 84.94(3) . .
O2B Mg1B Cl2B 175.79(7) . .
O3B Mg1B Cl2B 95.59(6) . .
O1B Mg1B Cl2B 94.16(6) . .
Cl1B Mg1B Cl2B 83.66(3) . .
Cl3B Mg1B Cl2B 83.13(3) . .
O2B Mg1B Cr1B 126.04(6) . .
O3B Mg1B Cr1B 128.46(6) . .
O1B Mg1B Cr1B 123.97(6) . .
Cl1B Mg1B Cr1B 52.19(2) . .
Cl3B Mg1B Cr1B 49.64(2) . .
Cl2B Mg1B Cr1B 49.77(2) . .
C13A N1A C1A 116.32(19) . .
C13A N1A Cr1A 112.73(15) . .
C1A N1A Cr1A 130.82(16) . .
C40B O1B C37B 105.7(3) . .
C40B O1B Mg1B 126.1(2) . .
C37B O1B Mg1B 121.3(2) . .
C13B N1B C1B 116.4(2) . .
C13B N1B Cr1B 112.76(16) . .
C1B N1B Cr1B 130.31(16) . .
C6B C1B C2B 122.1(2) . .
C6B C1B N1B 117.9(2) . .
C2B C1B N1B 119.9(2) . .
C6A C1A C2A 121.8(2) . .
C6A C1A N1A 118.6(2) . .
C2A C1A N1A 119.5(2) . .
C37A O1A C40A 108.8(2) . .
C37A O1A Mg1A 124.49(17) . .
C40A O1A Mg1A 121.49(16) . .
Mg1A Cl2A Cr1A 75.74(3) . .
Cr1B Cl2B Mg1B 78.19(3) . .
C44A O2A C41A 109.1(2) . .
C44A O2A Mg1A 122.33(17) . .
C41A O2A Mg1A 121.65(15) . .
C17A N2A C25A 117.1(2) . .
C17A N2A Cr1A 111.76(16) . .
C25A N2A Cr1A 130.77(15) . .
C17B N2B C25B 114.88(19) . .
C17B N2B Cr1B 112.85(16) . .
C25B N2B Cr1B 131.21(15) . .
C44B O2B C41B 102.7(3) . .
C44B O2B Mg1B 123.6(2) . .
C41B O2B Mg1B 128.8(2) . .
C3A C2A C1A 117.2(2) . .
C3A C2A C7A 121.3(2) . .
C1A C2A C7A 121.5(2) . .
C3B C2B C1B 117.2(2) . .
C3B C2B C7B 121.8(3) . .
C1B C2B C7B 121.0(2) . .
Cr1A Cl3A Mg1A 77.66(3) . .
Cr1B Cl3B Mg1B 79.15(3) . .
C48B O3B C45B 107.3(3) . .
C48B O3B Mg1B 125.7(2) . .
C45B O3B Mg1B 126.0(2) . .
C48A O3A C45A 107.9(2) . .
C48A O3A Mg1A 130.16(19) . .
C45A O3A Mg1A 121.05(16) . .
C4A C3A C2A 121.7(2) . .
C4B C3B C2B 122.4(3) . .
C3A C4A C5A 120.1(2) . .
C3B C4B C5B 119.5(3) . .
C4A C5A C6A 121.3(2) . .
C4B C5B C6B 121.2(3) . .
C5A C6A C1A 117.8(2) . .
C5A C6A C10A 120.6(2) . .
C1A C6A C10A 121.6(2) . .
C1B C6B C5B 117.5(3) . .
C1B C6B C10B 121.5(2) . .
C5B C6B C10B 120.9(2) . .
C2A C7A C8A 111.1(2) . .
C2A C7A C9A 111.5(2) . .
C8A C7A C9A 111.0(2) . .
C2B C7B C8B 109.7(2) . .
C2B C7B C9B 112.9(2) . .
C8B C7B C9B 111.0(2) . .
C6A C10A C11A 111.8(2) . .
C6A C10A C12A 111.5(2) . .
C11A C10A C12A 111.0(2) . .
C12B C10B C6B 111.4(2) . .
C12B C10B C11B 110.7(2) . .
C6B C10B C11B 111.5(2) . .
N1B C13B C17B 116.5(2) . .
N1B C13B C14B 134.6(2) . .
C17B C13B C14B 108.8(2) . .
N1A C13A C17A 117.2(2) . .
N1A C13A C14A 133.3(2) . .
C17A C13A C14A 109.3(2) . .
C18A C14A C15A 117.5(2) . .
C18A C14A C13A 136.9(2) . .
C15A C14A C13A 105.5(2) . .
C18B C14B C15B 117.2(2) . .
C18B C14B C13B 137.5(2) . .
C15B C14B C13B 105.3(2) . .
C21A C15A C14A 124.5(2) . .
C21A C15A C16A 123.5(2) . .
C14A C15A C16A 111.9(2) . .
C21B C15B C16B 123.7(2) . .
C21B C15B C14B 124.6(2) . .
C16B C15B C14B 111.7(2) . .
C24B C16B C15B 118.3(2) . .
C24B C16B C17B 136.2(2) . .
C15B C16B C17B 105.4(2) . .
C24A C16A C15A 118.3(2) . .
C24A C16A C17A 137.1(2) . .
C15A C16A C17A 104.6(2) . .
N2A C17A C13A 117.1(2) . .
N2A C17A C16A 134.3(2) . .
C13A C17A C16A 108.6(2) . .
N2B C17B C13B 117.1(2) . .
N2B C17B C16B 133.9(2) . .
C13B C17B C16B 108.8(2) . .
C14A C18A C19A 118.8(2) . .
C14B C18B C19B 119.4(3) . .
C20B C19B C18B 122.5(3) . .
C20A C19A C18A 123.6(2) . .
C19A C20A C21A 119.1(2) . .
C19B C20B C21B 119.7(2) . .
C15A C21A C22A 116.6(2) . .
C15A C21A C20A 116.5(2) . .
C22A C21A C20A 126.9(2) . .
C15B C21B C22B 117.0(2) . .
C15B C21B C20B 116.5(2) . .
C22B C21B C20B 126.5(2) . .
C23B C22B C21B 120.3(2) . .
C23A C22A C21A 120.3(2) . .
C22B C23B C24B 122.5(3) . .
C22A C23A C24A 123.0(3) . .
C16B C24B C23B 118.3(2) . .
C16A C24A C23A 118.3(2) . .
C30B C25B C26B 121.5(2) . .
C30B C25B N2B 118.4(2) . .
C26B C25B N2B 120.0(2) . .
C30A C25A C26A 121.0(2) . .
C30A C25A N2A 120.3(2) . .
C26A C25A N2A 118.7(2) . .
C27B C26B C25B 117.6(2) . .
C27B C26B C31B 122.1(2) . .
C25B C26B C31B 120.3(2) . .
C27A C26A C25A 117.6(2) . .
C27A C26A C31A 120.7(2) . .
C25A C26A C31A 121.4(2) . .
C28B C27B C26B 121.8(2) . .
C28A C27A C26A 121.5(3) . .
C27B C28B C29B 120.0(2) . .
C29A C28A C27A 119.9(3) . .
C30B C29B C28B 120.3(2) . .
C28A C29A C30A 121.7(3) . .
C29A C30A C25A 118.2(2) . .
C29A C30A C34A 121.2(2) . .
C25A C30A C34A 120.6(2) . .
C29B C30B C25B 118.7(2) . .
C29B C30B C34B 119.8(2) . .
C25B C30B C34B 121.5(2) . .
C26B C31B C32B 111.7(2) . .
C26B C31B C33B 110.7(2) . .
C32B C31B C33B 110.0(2) . .
C26A C31A C32A 110.4(2) . .
C26A C31A C33A 112.8(2) . .
C32A C31A C33A 110.9(2) . .
C35A C34A C30A 113.0(2) . .
C35A C34A C36A 109.8(2) . .
C30A C34A C36A 112.2(2) . .
C30B C34B C36B 112.2(2) . .
C30B C34B C35B 112.3(2) . .
C36B C34B C35B 111.0(2) . .
O1A C37A C38A 103.8(3) . .
C38B C37B O1B 108.9(3) . .
C39A C38A C37A 102.2(3) . .
C39B C38B C37B 104.3(4) . .
C38A C39A C40A 103.4(3) . .
C38B C39B C40B 106.8(3) . .
O1A C40A C39A 105.3(3) . .
O1B C40B C39B 105.8(3) . .
O2A C41A C42A 104.9(2) . .
O2B C41B C42B 99.6(3) . .
C41A C42A C43A 102.2(3) . .
C43B C42B C41B 103.4(3) . .
C44B C43B C42B 102.7(3) . .
C44A C43A C42A 103.0(3) . .
O2A C44A C43A 105.9(2) . .
O2B C44B C43B 111.2(3) . .
O3A C45A C46A 105.4(2) . .
O3B C45B C46B 101.2(3) . .
C47A C46A C45A 104.1(3) . .
C47B C46B C45B 103.9(3) . .
C48A C47A C46A 110.5(3) . .
C46B C47B C48B 100.1(3) . .
C47A C48A O3A 107.6(3) . .
O3B C48B C47B 103.8(4) . .
C4SA O1SA C1SA 106.4(3) . .
O1SA C1SA C2SA 107.6(3) . .
C1SA C2SA C3SA 99.5(3) . .
C4SA C3SA C2SA 98.4(3) . .
O1SA C4SA C3SA 108.2(3) . .
C4SB O1SB C1SB 112.1(4) . .
C2SB C1SB O1SB 105.2(6) . .
C1SB C2SB C3SB 110.8(5) . .
C2SB C3SB C4SB 99.4(4) . .
O1SB C4SB C3SB 106.1(3) . .
C2SC C1SC O1SC 45.80(14) . .
C2SC C1SC O1SC 113.3(2) . 3_545
O1SC C1SC O1SC 73.57(19) . 3_545
C2SC C1SC C3SC 144.2(2) . 3_545
O1SC C1SC C3SC 104.15(19) . 3_545
O1SC C1SC C3SC 31.51(13) 3_545 3_545
C1SC O1SC C1SC 106.42(19) . 3_545
C1SC O1SC O1SC 55.14(12) . 3_545
C1SC O1SC O1SC 51.28(15) 3_545 3_545
C1SC C2SC C3SC 100.4(4) . .
C2SC C3SC C1SC 109.1(5) . 3_545

loop_
_geom_bond_atom_site_label_1
_geom_bond_atom_site_label_2
_geom_bond_distance
_geom_bond_site_symmetry_2
Cr1A N1A 2.0183(19) .
Cr1A N2A 2.035(2) .
Cr1A Cl3A 2.4126(7) .
Cr1A Cl1A 2.4223(7) .
Cr1A Cl2A 2.5617(7) .
Cr1A Mg1A 3.0964(9) .
Cr1B N2B 2.023(2) .
Cr1B N1B 2.027(2) .
Cr1B Cl3B 2.4243(8) .
Cr1B Cl2B 2.4373(7) .
Cr1B Cl1B 2.5316(7) .
Cr1B Mg1B 3.1249(9) .
Cl1A Mg1A 2.4972(10) .
Cl1B Mg1B 2.4758(11) .
Mg1A O2A 2.0645(19) .
Mg1A O3A 2.080(2) .
Mg1A O1A 2.088(2) .
Mg1A Cl2A 2.4812(11) .
Mg1A Cl3A 2.5236(10) .
Mg1B O2B 2.0664(19) .
Mg1B O3B 2.0825(19) .
Mg1B O1B 2.086(2) .
Mg1B Cl3B 2.4800(10) .
Mg1B Cl2B 2.5169(10) .
N1A C13A 1.334(3) .
N1A C1A 1.438(3) .
O1B C40B 1.442(5) .
O1B C37B 1.485(5) .
N1B C13B 1.342(3) .
N1B C1B 1.435(3) .
C1B C6B 1.397(4) .
C1B C2B 1.406(4) .
C1A C6A 1.400(3) .
C1A C2A 1.415(3) .
O1A C37A 1.440(4) .
O1A C40A 1.464(4) .
O2A C44A 1.454(3) .
O2A C41A 1.465(3) .
N2A C17A 1.348(3) .
N2A C25A 1.437(3) .
N2B C17B 1.335(3) .
N2B C25B 1.428(3) .
O2B C44B 1.422(4) .
O2B C41B 1.439(4) .
C2A C3A 1.389(4) .
C2A C7A 1.514(4) .
C2B C3B 1.388(4) .
C2B C7B 1.512(4) .
O3B C48B 1.422(5) .
O3B C45B 1.508(5) .
O3A C48A 1.449(4) .
O3A C45A 1.460(3) .
C3A C4A 1.373(4) .
C3B C4B 1.367(4) .
C4A C5A 1.379(4) .
C4B C5B 1.385(4) .
C5A C6A 1.389(4) .
C5B C6B 1.404(4) .
C6A C10A 1.515(4) .
C6B C10B 1.513(4) .
C7A C8A 1.529(4) .
C7A C9A 1.541(4) .
C7B C8B 1.519(4) .
C7B C9B 1.527(4) .
C10A C11A 1.523(4) .
C10A C12A 1.534(4) .
C10B C12B 1.511(4) .
C10B C11B 1.529(4) .
C13B C17B 1.411(3) .
C13B C14B 1.468(3) .
C13A C17A 1.408(3) .
C13A C14A 1.456(3) .
C14A C18A 1.385(3) .
C14A C15A 1.418(4) .
C14B C18B 1.379(4) .
C14B C15B 1.428(4) .
C15A C21A 1.396(4) .
C15A C16A 1.431(3) .
C15B C21B 1.391(3) .
C15B C16B 1.420(4) .
C16B C24B 1.381(4) .
C16B C17B 1.470(3) .
C16A C24A 1.367(4) .
C16A C17A 1.478(3) .
C18A C19A 1.408(4) .
C18B C19B 1.405(4) .
C19B C20B 1.395(4) .
C19A C20A 1.378(4) .
C20A C21A 1.426(4) .
C20B C21B 1.411(4) .
C21A C22A 1.407(4) .
C21B C22B 1.405(4) .
C22B C23B 1.375(4) .
C22A C23A 1.366(4) .
C23B C24B 1.425(4) .
C23A C24A 1.424(4) .
C25B C30B 1.397(3) .
C25B C26B 1.407(3) .
C25A C30A 1.398(3) .
C25A C26A 1.417(3) .
C26B C27B 1.384(4) .
C26B C31B 1.520(4) .
C26A C27A 1.398(4) .
C26A C31A 1.511(4) .
C27B C28B 1.372(4) .
C27A C28A 1.377(4) .
C28B C29B 1.392(4) .
C28A C29A 1.365(4) .
C29B C30B 1.388(4) .
C29A C30A 1.397(4) .
C30A C34A 1.527(3) .
C30B C34B 1.521(4) .
C31B C32B 1.525(4) .
C31B C33B 1.527(4) .
C31A C32A 1.519(4) .
C31A C33A 1.524(4) .
C34A C35A 1.524(4) .
C34A C36A 1.532(4) .
C34B C36B 1.527(4) .
C34B C35B 1.529(4) .
C37A C38A 1.505(5) .
C37B C38B 1.470(6) .
C38A C39A 1.485(5) .
C38B C39B 1.469(5) .
C39A C40A 1.507(4) .
C39B C40B 1.474(6) .
C41A C42A 1.485(4) .
C41B C42B 1.574(6) .
C42A C43A 1.532(5) .
C42B C43B 1.521(5) .
C43B C44B 1.424(5) .
C43A C44A 1.481(4) .
C45A C46A 1.533(5) .
C45B C46B 1.535(6) .
C46A C47A 1.481(5) .
C46B C47B 1.391(6) .
C47A C48A 1.389(6) .
C47B C48B 1.527(6) .
O1SA C4SA 1.387(5) .
O1SA C1SA 1.442(5) .
C1SA C2SA 1.482(6) .
C2SA C3SA 1.551(6) .
C3SA C4SA 1.477(5) .
O1SB C4SB 1.343(7) .
O1SB C1SB 1.412(8) .
C1SB C2SB 1.396(8) .
C2SB C3SB 1.499(7) .
C3SB C4SB 1.5310(10) .
C1SC C2SC 1.394(6) .
C1SC O1SC 1.4308(10) .
C1SC O1SC 1.505(4) 3_545
C1SC C3SC 1.562(8) 3_545
O1SC C1SC 1.505(4) 3_545
O1SC O1SC 1.759(5) 3_545
C2SC C3SC 1.5299(10) .
C3SC C1SC 1.563(8) 3_545
